data_4500409
loop_
_publ_author_name
'Serpe, Angela'
'Artizzu, Flavia'
'Marchi\`o, Luciano'
'Mercuri, Maria Laura'
'Pilia, Luca'
'Deplano, Paola'

_publ_section_title
;
 Argentophilic Interactions in Mono-, Di-, and Polymeric Ag(I) Complexes
 withN,N&#x2032;-Dimethyl-piperazine-2,3-dithione and Iodide
;
_journal_issue 4
_journal_name_full 'Crystal Growth &amp; Design'
_journal_page_first 1278
_journal_paper_doi 10.1021/cg1015065
_journal_volume 11
_journal_year 2011
_chemical_formula_moiety 'C6 H10 Ag2 I2 N2 S2'
_chemical_formula_sum 'C6 H10 Ag2 I2 N2 S2'
_chemical_formula_weight 643.82
_chemical_name_systematic
;
 ?
;
_space_group_IT_number 2
_symmetry_cell_setting triclinic
_symmetry_space_group_name_Hall '-P 1'
_symmetry_space_group_name_H-M 'P -1'
_atom_sites_solution_hydrogens geom
_atom_sites_solution_primary direct
_atom_sites_solution_secondary difmap
_audit_creation_method SHELXL-97
_cell_angle_alpha 104.497(1)
_cell_angle_beta 107.909(2)
_cell_angle_gamma 102.916(2)
_cell_formula_units_Z 2
_cell_length_a 8.338(1)
_cell_length_b 9.352(1)
_cell_length_c 9.884(1)
_cell_measurement_reflns_used 9541
_cell_measurement_temperature 293(2)
_cell_measurement_theta_max 30.00
_cell_measurement_theta_min 2.31
_cell_volume 671.19(13)
_computing_cell_refinement Saint
_computing_data_collection Smart
_computing_data_reduction Saint
_computing_structure_refinement 'SHELXL-97 (Sheldrick, 1997)'
_computing_structure_solution Sir97
_diffrn_ambient_temperature 293(2)
_diffrn_measured_fraction_theta_full 0.995
_diffrn_measured_fraction_theta_max 0.995
_diffrn_measurement_device_type 'Bruker Smart APEXII CCD'
_diffrn_measurement_method 'theta & omega scan'
_diffrn_radiation_monochromator graphite
_diffrn_radiation_source 'fine-focus sealed tube'
_diffrn_radiation_type MoK\a
_diffrn_radiation_wavelength 0.71073
_diffrn_reflns_av_R_equivalents 0.0268
_diffrn_reflns_av_sigmaI/netI 0.0287
_diffrn_reflns_limit_h_max 11
_diffrn_reflns_limit_h_min -11
_diffrn_reflns_limit_k_max 13
_diffrn_reflns_limit_k_min -13
_diffrn_reflns_limit_l_max 13
_diffrn_reflns_limit_l_min -13
_diffrn_reflns_number 10429
_diffrn_reflns_theta_full 30.00
_diffrn_reflns_theta_max 30.00
_diffrn_reflns_theta_min 2.31
_diffrn_standards_decay_% none
_exptl_absorpt_coefficient_mu 7.795
_exptl_absorpt_correction_T_max 1.000
_exptl_absorpt_correction_T_min 0.587
_exptl_absorpt_correction_type multi-scan
_exptl_absorpt_process_details SADABS
_exptl_crystal_colour black
_exptl_crystal_density_diffrn 3.186
_exptl_crystal_density_method 'not measured'
_exptl_crystal_description block
_exptl_crystal_F_000 584
_exptl_crystal_size_max 0.18
_exptl_crystal_size_mid 0.13
_exptl_crystal_size_min 0.08
_refine_diff_density_max 1.318
_refine_diff_density_min -1.745
_refine_diff_density_rms 0.140
_refine_ls_extinction_coef 0.0106(4)
_refine_ls_extinction_expression Fc^*^=kFc[1+0.001xFc^2^\l^3^/sin(2\q)]^-1/4^
_refine_ls_extinction_method SHELXL
_refine_ls_goodness_of_fit_ref 1.004
_refine_ls_hydrogen_treatment constr
_refine_ls_matrix_type full
_refine_ls_number_parameters 130
_refine_ls_number_reflns 3900
_refine_ls_number_restraints 0
_refine_ls_restrained_S_all 1.004
_refine_ls_R_factor_all 0.0364
_refine_ls_R_factor_gt 0.0310
_refine_ls_shift/su_max 0.001
_refine_ls_shift/su_mean 0.000
_refine_ls_structure_factor_coef Fsqd
_refine_ls_weighting_details 'calc w=1/[\s^2^(Fo^2^)+(0.0315P)^2^+2.0779P] where P=(Fo^2^+2Fc^2^)/3'
_refine_ls_weighting_scheme calc
_refine_ls_wR_factor_gt 0.0749
_refine_ls_wR_factor_ref 0.0776
_reflns_number_gt 3432
_reflns_number_total 3900
_reflns_threshold_expression >2sigma(I)
_cod_data_source_file cg1015065_si_003.cif
_cod_data_source_block (4)-agn109
_cod_depositor_comments
;
The following automatic conversions were performed:

'_symmetry_cell_setting' value 'Triclinic' changed to 'triclinic'
according to /home/saulius/struct/CIF-dictionaries/cif_core.dic
dictionary named 'cif_core.dic' version 2.4.1 from 2010-06-29.

Automatic conversion script
Id: cif_fix_values 1715 2011-07-08 13:25:40Z adriana 
;
_cod_original_sg_symbol_H-M P-1
_cod_database_code 4500409

loop_
_symmetry_equiv_pos_as_xyz
'x, y, z'
'-x, -y, -z'

loop_
_atom_site_label
_atom_site_type_symbol
_atom_site_fract_x
_atom_site_fract_y
_atom_site_fract_z
_atom_site_U_iso_or_equiv
_atom_site_adp_type
_atom_site_occupancy
_atom_site_symmetry_multiplicity
_atom_site_calc_flag
_atom_site_refinement_flags
I1 I -0.12941(4) -0.19949(3) 0.08649(3) 0.03475(9) Uani 1 1 d .
I2 I -0.74121(4) -0.26273(3) -0.11140(3) 0.04028(10) Uani 1 1 d .
Ag1 Ag -0.38822(6) -0.06162(5) 0.09004(5) 0.05021(12) Uani 1 1 d .
Ag2 Ag 0.18124(6) 0.04561(7) 0.13771(6) 0.06741(16) Uani 1 1 d .
S2 S 0.47145(15) -0.00062(12) 0.30074(12) 0.0345(2) Uani 1 1 d .
S1 S 0.28021(16) 0.26205(16) 0.39989(16) 0.0448(3) Uani 1 1 d .
N1 N 0.5692(5) 0.3643(4) 0.6479(4) 0.0337(7) Uani 1 1 d .
N2 N 0.7611(4) 0.2219(4) 0.5096(4) 0.0291(7) Uani 1 1 d .
C2 C 0.5859(5) 0.1730(4) 0.4412(4) 0.0253(7) Uani 1 1 d .
C1 C 0.4862(5) 0.2726(4) 0.5025(4) 0.0274(7) Uani 1 1 d .
C5 C 0.8706(7) 0.1262(7) 0.4760(5) 0.0432(11) Uani 1 1 d .
H5A H 0.8288 0.0275 0.4878 0.065 Uiso 1 1 calc R
H5B H 0.9926 0.1793 0.5445 0.065 Uiso 1 1 calc R
H5C H 0.8622 0.1092 0.3738 0.065 Uiso 1 1 calc R
C4 C 0.7586(6) 0.3965(5) 0.7331(5) 0.0393(10) Uani 1 1 d .
H4A H 0.7728 0.3251 0.7886 0.047 Uiso 1 1 calc R
H4B H 0.8099 0.5023 0.8054 0.047 Uiso 1 1 calc R
C3 C 0.8528(6) 0.3777(5) 0.6271(5) 0.0370(9) Uani 1 1 d .
H3A H 0.8519 0.4577 0.5808 0.044 Uiso 1 1 calc R
H3B H 0.9758 0.3884 0.6819 0.044 Uiso 1 1 calc R
C6 C 0.4744(8) 0.4386(7) 0.7309(7) 0.0514(13) Uani 1 1 d .
H6A H 0.4615 0.5290 0.7054 0.077 Uiso 1 1 calc R
H6B H 0.5409 0.4695 0.8378 0.077 Uiso 1 1 calc R
H6C H 0.3587 0.3660 0.7041 0.077 Uiso 1 1 calc R

loop_
_atom_site_aniso_label
_atom_site_aniso_U_11
_atom_site_aniso_U_22
_atom_site_aniso_U_33
_atom_site_aniso_U_23
_atom_site_aniso_U_13
_atom_site_aniso_U_12
I1 0.03175(14) 0.03788(16) 0.03226(15) 0.00948(11) 0.00931(11) 0.01420(11)
I2 0.03660(16) 0.03496(16) 0.03702(16) 0.00216(12) 0.01302(12) 0.00225(11)
Ag1 0.0436(2) 0.0580(2) 0.0493(2) 0.01415(19) 0.01646(18) 0.02386(18)
Ag2 0.0445(2) 0.0888(4) 0.0475(3) 0.0292(2) -0.00138(19) 0.0027(2)
S2 0.0372(5) 0.0316(5) 0.0239(4) 0.0001(4) 0.0117(4) 0.0024(4)
S1 0.0293(5) 0.0511(7) 0.0498(7) 0.0169(6) 0.0085(5) 0.0153(5)
N1 0.0359(18) 0.0284(16) 0.0306(17) 0.0011(13) 0.0135(15) 0.0083(14)
N2 0.0271(16) 0.0330(17) 0.0244(15) 0.0075(13) 0.0081(13) 0.0100(13)
C2 0.0282(17) 0.0261(16) 0.0202(16) 0.0092(13) 0.0083(14) 0.0064(14)
C1 0.0240(17) 0.0254(17) 0.0289(18) 0.0093(14) 0.0074(14) 0.0049(14)
C5 0.037(2) 0.062(3) 0.033(2) 0.010(2) 0.0135(19) 0.028(2)
C4 0.041(2) 0.031(2) 0.028(2) -0.0032(16) 0.0045(18) 0.0068(18)
C3 0.0276(19) 0.030(2) 0.039(2) 0.0046(17) 0.0047(17) 0.0024(16)
C6 0.049(3) 0.050(3) 0.050(3) 0.001(2) 0.027(2) 0.015(2)

loop_
_atom_type_symbol
_atom_type_description
_atom_type_scat_dispersion_real
_atom_type_scat_dispersion_imag
_atom_type_scat_source
C C 0.0033 0.0016 'International Tables Vol C Tables 4.2.6.8 and 6.1.1.4'
H H 0.0000 0.0000 'International Tables Vol C Tables 4.2.6.8 and 6.1.1.4'
N N 0.0061 0.0033 'International Tables Vol C Tables 4.2.6.8 and 6.1.1.4'
Ag Ag -0.8971 1.1015 'International Tables Vol C Tables 4.2.6.8 and 6.1.1.4'
I I -0.4742 1.8119 'International Tables Vol C Tables 4.2.6.8 and 6.1.1.4'
S S 0.1246 0.1234 'International Tables Vol C Tables 4.2.6.8 and 6.1.1.4'

loop_
_geom_angle_atom_site_label_1
_geom_angle_atom_site_label_2
_geom_angle_atom_site_label_3
_geom_angle
_geom_angle_site_symmetry_1
_geom_angle_site_symmetry_3
Ag1 I1 Ag2 105.71(2) . .
Ag1 I1 Ag2 69.799(17) . 2
Ag2 I1 Ag2 66.111(17) . 2
Ag1 I2 Ag1 58.275(16) . 2_455
S2 Ag1 I1 129.01(3) 1_455 .
S2 Ag1 Ag1 90.93(3) 1_455 2_455
I1 Ag1 Ag1 140.06(3) . 2_455
S2 Ag1 I2 85.98(3) 1_455 .
I1 Ag1 I2 113.657(19) . .
Ag1 Ag1 I2 61.711(18) 2_455 .
S2 Ag1 I2 94.86(3) 1_455 2_455
I1 Ag1 I2 110.234(18) . 2_455
Ag1 Ag1 I2 60.014(18) 2_455 2_455
I2 Ag1 I2 121.725(16) . 2_455
S2 Ag1 Ag2 166.38(3) 1_455 2
I1 Ag1 Ag2 57.318(15) . 2
Ag1 Ag1 Ag2 84.02(2) 2_455 2
I2 Ag1 Ag2 102.565(18) . 2
I2 Ag1 Ag2 71.661(16) 2_455 2
S1 Ag2 S2 78.27(4) . .
S1 Ag2 I1 110.06(4) . .
S2 Ag2 I1 109.80(3) . .
S1 Ag2 I1 106.55(4) . 2
S2 Ag2 I1 130.50(3) . 2
I1 Ag2 I1 113.889(17) . 2
S1 Ag2 Ag2 125.10(4) . 2
S2 Ag2 Ag2 155.24(4) . 2
I1 Ag2 Ag2 57.676(17) . 2
I1 Ag2 Ag2 56.213(17) 2 2
S1 Ag2 Ag1 123.56(4) . 2
S2 Ag2 Ag1 82.76(3) . 2
I1 Ag2 Ag1 126.39(2) . 2
I1 Ag2 Ag1 52.884(14) 2 2
Ag2 Ag2 Ag1 88.94(2) 2 2
C2 S2 Ag2 103.55(14) . .
C2 S2 Ag1 114.08(14) . 1_655
Ag2 S2 Ag1 99.00(4) . 1_655
C1 S1 Ag2 106.62(15) . .
C1 N1 C4 122.4(4) . .
C1 N1 C6 121.5(4) . .
C4 N1 C6 116.1(4) . .
C2 N2 C5 122.8(4) . .
C2 N2 C3 119.5(3) . .
C5 N2 C3 117.7(4) . .
N2 C2 C1 117.5(3) . .
N2 C2 S2 122.5(3) . .
C1 C2 S2 119.8(3) . .
N1 C1 C2 115.8(3) . .
N1 C1 S1 121.3(3) . .
C2 C1 S1 122.8(3) . .
N2 C5 H5A 109.5 . .
N2 C5 H5B 109.5 . .
H5A C5 H5B 109.5 . .
N2 C5 H5C 109.5 . .
H5A C5 H5C 109.5 . .
H5B C5 H5C 109.5 . .
N1 C4 C3 109.7(4) . .
N1 C4 H4A 109.7 . .
C3 C4 H4A 109.7 . .
N1 C4 H4B 109.7 . .
C3 C4 H4B 109.7 . .
H4A C4 H4B 108.2 . .
N2 C3 C4 108.6(4) . .
N2 C3 H3A 110.0 . .
C4 C3 H3A 110.0 . .
N2 C3 H3B 110.0 . .
C4 C3 H3B 110.0 . .
H3A C3 H3B 108.4 . .
N1 C6 H6A 109.5 . .
N1 C6 H6B 109.5 . .
H6A C6 H6B 109.5 . .
N1 C6 H6C 109.5 . .
H6A C6 H6C 109.5 . .
H6B C6 H6C 109.5 . .

loop_
_geom_bond_atom_site_label_1
_geom_bond_atom_site_label_2
_geom_bond_distance
_geom_bond_site_symmetry_2
I1 Ag1 2.7547(5) .
I1 Ag2 2.8597(6) .
I1 Ag2 2.9076(6) 2
I2 Ag1 2.8654(6) .
I2 Ag1 2.9131(6) 2_455
Ag1 S2 2.6896(11) 1_455
Ag1 Ag1 2.8139(9) 2_455
Ag1 I2 2.9131(6) 2_455
Ag1 Ag2 3.2420(8) 2
Ag2 S1 2.6087(15) .
Ag2 S2 2.6566(13) .
Ag2 I1 2.9076(6) 2
Ag2 Ag2 3.1460(9) 2
Ag2 Ag1 3.2420(8) 2
S2 C2 1.685(4) .
S2 Ag1 2.6896(11) 1_655
S1 C1 1.671(4) .
N1 C1 1.336(5) .
N1 C4 1.461(6) .
N1 C6 1.463(6) .
N2 C2 1.319(5) .
N2 C5 1.466(5) .
N2 C3 1.471(5) .
C2 C1 1.516(6) .
C5 H5A 0.9600 .
C5 H5B 0.9600 .
C5 H5C 0.9600 .
C4 C3 1.490(7) .
C4 H4A 0.9700 .
C4 H4B 0.9700 .
C3 H3A 0.9700 .
C3 H3B 0.9700 .
C6 H6A 0.9600 .
C6 H6B 0.9600 .
C6 H6C 0.9600 .
